data_7018963
loop_
_publ_author_name
'Kim, Min'
'Boissonnault, Jake A.'
'Allen, Corinne A.'
'Dau, Phuong V.'
'Cohen, Seth M.'

_publ_section_title
;
 Functional tolerance in an isoreticular series of highly porous
 metal--organic frameworks
;
_journal_issue 20
_journal_name_full 'Dalton Transactions'
_journal_page_first 6277
_journal_paper_doi 10.1039/c2dt30120b
_journal_volume 41
_journal_year 2012
_chemical_formula_sum 'C46 H0 O15 Zn4'
_chemical_formula_weight 1053.94
_space_group_IT_number 176
_symmetry_space_group_name_Hall '-P 6c'
_symmetry_space_group_name_H-M 'P 63/m'
_atom_sites_solution_hydrogens geom
_atom_sites_solution_primary direct
_atom_sites_solution_secondary difmap
_audit_creation_method SHELXL-97
_cell_angle_alpha 90.00
_cell_angle_beta 90.00
_cell_angle_gamma 120.00
_cell_formula_units_Z 6
_cell_length_a 41.351(4)
_cell_length_b 41.351(4)
_cell_length_c 17.5266(16)
_cell_measurement_reflns_used 9960
_cell_measurement_temperature 200(2)
_cell_measurement_theta_max 25.33
_cell_measurement_theta_min 2.27
_cell_volume 25954(4)
_computing_cell_refinement 'Bruker SAINT'
_computing_data_collection 'Bruker APEX2'
_computing_data_reduction 'Bruker SAINT'
_computing_molecular_graphics 'Bruker SHELXTL'
_computing_publication_material 'Bruker SHELXTL'
_computing_structure_refinement 'SHELXL-97 (Sheldrick, 2008)'
_computing_structure_solution 'SHELXS-97 (Sheldrick, 2008)'
_diffrn_ambient_temperature 200(2)
_diffrn_measured_fraction_theta_full 0.997
_diffrn_measured_fraction_theta_max 0.997
_diffrn_measurement_device_type 'Bruker APEX-II CCD'
_diffrn_measurement_method '\f and \w scans'
_diffrn_radiation_monochromator graphite
_diffrn_radiation_source 'fine-focus sealed tube'
_diffrn_radiation_type MoK\a
_diffrn_radiation_wavelength 0.71073
_diffrn_reflns_av_R_equivalents 0.0000
_diffrn_reflns_av_sigmaI/netI 0.0863
_diffrn_reflns_limit_h_max 0
_diffrn_reflns_limit_h_min -42
_diffrn_reflns_limit_k_max 49
_diffrn_reflns_limit_k_min 0
_diffrn_reflns_limit_l_max 21
_diffrn_reflns_limit_l_min 0
_diffrn_reflns_number 16412
_diffrn_reflns_theta_full 25.37
_diffrn_reflns_theta_max 25.37
_diffrn_reflns_theta_min 1.14
_exptl_absorpt_coefficient_mu 0.565
_exptl_absorpt_correction_T_max 0.9456
_exptl_absorpt_correction_T_min 0.7652
_exptl_absorpt_correction_type semi-empirical
_exptl_absorpt_process_details SADABS
_exptl_crystal_colour Colorless
_exptl_crystal_density_diffrn 0.405
_exptl_crystal_density_method 'not measured'
_exptl_crystal_description needle
_exptl_crystal_F_000 3096
_exptl_crystal_size_max 0.50
_exptl_crystal_size_mid 0.20
_exptl_crystal_size_min 0.10
_platon_squeeze_details
;

;
_refine_diff_density_max 0.869
_refine_diff_density_min -0.519
_refine_diff_density_rms 0.063
_refine_ls_extinction_coef 'not measured'
_refine_ls_extinction_method none
_refine_ls_goodness_of_fit_ref 0.624
_refine_ls_hydrogen_treatment constr
_refine_ls_matrix_type full
_refine_ls_number_parameters 156
_refine_ls_number_reflns 16412
_refine_ls_number_restraints 3
_refine_ls_restrained_S_all 0.624
_refine_ls_R_factor_all 0.0819
_refine_ls_R_factor_gt 0.0621
_refine_ls_shift/su_max 0.001
_refine_ls_shift/su_mean 0.000
_refine_ls_structure_factor_coef Fsqd
_refine_ls_weighting_details 'calc w=1/[\s^2^(Fo^2^)+(0.2000P)^2^+0.0000P] where P=(Fo^2^+2Fc^2^)/3'
_refine_ls_weighting_scheme calc
_refine_ls_wR_factor_gt 0.1790
_refine_ls_wR_factor_ref 0.1960
_reflns_number_gt 9344
_reflns_number_total 16412
_reflns_threshold_expression >2sigma(I)
_cod_data_source_file c2dt30120b.txt
_cod_data_source_block UMCM_OAllyl
_cod_original_cell_volume 25953(4)
_cod_original_sg_symbol_H-M P63/m
_cod_database_code 7018963

loop_
_symmetry_equiv_pos_as_xyz
'x, y, z'
'-y, x-y, z'
'-x+y, -x, z'
'-x, -y, z+1/2'
'y, -x+y, z+1/2'
'x-y, x, z+1/2'
'-x, -y, -z'
'y, -x+y, -z'
'x-y, x, -z'
'x, y, -z-1/2'
'-y, x-y, -z-1/2'
'-x+y, -x, -z-1/2'

loop_
_atom_site_label
_atom_site_type_symbol
_atom_site_fract_x
_atom_site_fract_y
_atom_site_fract_z
_atom_site_U_iso_or_equiv
_atom_site_adp_type
_atom_site_occupancy
_atom_site_symmetry_multiplicity
_atom_site_calc_flag
_atom_site_refinement_flags
_atom_site_disorder_assembly
_atom_site_disorder_group
Zn1 Zn 0.400668(9) 0.028778(9) 0.339847(18) 0.03762(12) Uiso 1 1 d . . .
Zn2 Zn 0.477432(14) 0.069213(14) 0.2500 0.04320(15) Uiso 1 2 d S . .
Zn3 Zn 0.424957(13) 0.104418(13) 0.2500 0.03887(14) Uiso 1 2 d S . .
O1 O 0.42660(7) 0.05810(7) 0.2500 0.0340(6) Uiso 1 2 d S . .
O2 O 0.35595(7) -0.01651(7) 0.31301(14) 0.0622(6) Uiso 1 1 d . . .
O3 O 0.43300(7) 0.01646(7) 0.39771(14) 0.0666(7) Uiso 1 1 d . . .
O4 O 0.48785(7) 0.04751(7) 0.33825(14) 0.0679(7) Uiso 1 1 d . . .
O5 O 0.4235(6) -0.0285(6) 0.5156(14) 0.643(13) Uiso 1 1 d . . .
O6 O 0.51252(10) 0.12197(10) 0.2500 0.0713(10) Uiso 1 2 d S . .
O7 O 0.47618(12) 0.14687(11) 0.2500 0.0822(11) Uiso 1 2 d S . .
O8 O 0.40331(7) 0.11012(7) 0.34323(13) 0.0608(6) Uiso 1 1 d . . .
O9 O 0.38618(7) 0.05655(7) 0.40573(13) 0.0623(6) Uiso 1 1 d . . .
C1 C 0.34098(13) -0.03075(12) 0.2500 0.0465(10) Uiso 1 2 d S . .
C2 C 0.30494(14) -0.06543(14) 0.2500 0.0559(12) Uiso 1 2 d S . .
C3A C 0.2817(2) -0.0757(2) 0.3121(4) 0.062(2) Uiso 0.542(7) 1 d P A 1
H3A H 0.2892 -0.0608 0.3555 0.075 Uiso 0.542(7) 1 calc PR A 1
C3B C 0.2951(2) -0.0882(2) 0.3140(4) 0.050(2) Uiso 0.458(7) 1 d P A 2
H3B H 0.3105 -0.0807 0.3567 0.060 Uiso 0.458(7) 1 calc PR A 2
C4A C 0.2470(2) -0.1083(2) 0.3108(4) 0.071(2) Uiso 0.542(7) 1 d P A 1
H4A H 0.2309 -0.1137 0.3519 0.085 Uiso 0.542(7) 1 calc PR A 1
C4B C 0.2621(3) -0.1221(3) 0.3137(5) 0.072(3) Uiso 0.458(7) 1 d P A 2
H4B H 0.2565 -0.1384 0.3547 0.086 Uiso 0.458(7) 1 calc PR A 2
C5 C 0.23587(16) -0.13281(16) 0.2500 0.0686(14) Uiso 1 2 d S . .
C6 C 0.46706(11) 0.02695(10) 0.3899(2) 0.0626(9) Uiso 1 1 d . . .
C7 C 0.48443(10) 0.01349(10) 0.4472(2) 0.0621(9) Uiso 1 1 d . . .
C8 C 0.52061(14) 0.02396(14) 0.4429(3) 0.0974(14) Uiso 1 1 d . . .
H8 H 0.5351 0.0396 0.4036 0.117 Uiso 1 1 calc R . .
C9 C 0.46265(16) -0.01140(15) 0.5020(3) 0.1011(15) Uiso 1 1 d . . .
C10 C 0.50758(13) 0.15013(13) 0.2500 0.0506(11) Uiso 1 2 d SD . .
C11 C 0.54017(15) 0.18722(15) 0.2500 0.0626(13) Uiso 1 2 d SD . .
C12 C 0.5743(3) 0.1925(3) 0.2500 0.130(3) Uiso 1 2 d S . .
H12 H 0.5779 0.1721 0.2500 0.156 Uiso 1 2 calc SR . .
C13 C 0.6041(3) 0.2273(3) 0.2500 0.147(3) Uiso 1 2 d S . .
H13 H 0.6276 0.2294 0.2500 0.176 Uiso 1 2 calc SR . .
C14 C 0.60284(19) 0.25935(19) 0.2500 0.0826(17) Uiso 1 2 d SD . .
C17 C 0.63604(18) 0.29747(18) 0.2500 0.0792(17) Uiso 1 2 d SD . .
C18 C 0.67103(18) 0.30168(18) 0.2500 0.0803(17) Uiso 1 2 d S . .
C19 C 0.39152(10) 0.08955(10) 0.40199(19) 0.0551(8) Uiso 1 1 d . . .
C20 C 0.38447(10) 0.10474(11) 0.4719(2) 0.0627(9) Uiso 1 1 d . . .
C21 C 0.39655(12) 0.14368(12) 0.4759(3) 0.0819(12) Uiso 1 1 d . . .
H21 H 0.4063 0.1589 0.4332 0.098 Uiso 1 1 calc R . .
C22 C 0.39338(12) 0.15844(14) 0.5449(3) 0.0868(13) Uiso 1 1 d . . .
H22 H 0.4031 0.1841 0.5494 0.104 Uiso 1 1 calc R . .
C23 C 0.37601(12) 0.13559(12) 0.6069(2) 0.0731(11) Uiso 1 1 d . . .
C24 C 0.36295(13) 0.09773(13) 0.6021(3) 0.0850(13) Uiso 1 1 d . . .
H24 H 0.3518 0.0825 0.6442 0.102 Uiso 1 1 calc R . .
C25 C 0.36650(12) 0.08214(13) 0.5332(3) 0.0841(12) Uiso 1 1 d . . .
H25 H 0.3566 0.0565 0.5293 0.101 Uiso 1 1 calc R . .
C26 C 0.37329(13) 0.15220(13) 0.6788(3) 0.0804(12) Uiso 1 1 d . . .
C27 C 0.37033(12) 0.18437(12) 0.6797(2) 0.0777(11) Uiso 1 1 d . . .
C28 C 0.20092(16) -0.16793(17) 0.2500 0.0724(15) Uiso 1 2 d S A .
C29 C 0.37412(17) 0.13473(17) 0.7500 0.0773(16) Uiso 1 2 d S . .
C16 C 0.5369(3) 0.2174(3) 0.2887(6) 0.233(5) Uiso 1 1 d D . .
C15 C 0.5707(4) 0.2548(4) 0.2500 0.168(4) Uiso 1 2 d SD . .

loop_
_atom_type_symbol
_atom_type_description
_atom_type_scat_dispersion_real
_atom_type_scat_dispersion_imag
_atom_type_scat_source
C C 0.0033 0.0016 'International Tables Vol C Tables 4.2.6.8 and 6.1.1.4'
H H 0.0000 0.0000 'International Tables Vol C Tables 4.2.6.8 and 6.1.1.4'
O O 0.0106 0.0060 'International Tables Vol C Tables 4.2.6.8 and 6.1.1.4'
Zn Zn 0.2839 1.4301 'International Tables Vol C Tables 4.2.6.8 and 6.1.1.4'

loop_
_geom_angle_atom_site_label_1
_geom_angle_atom_site_label_2
_geom_angle_atom_site_label_3
_geom_angle
_geom_angle_site_symmetry_1
_geom_angle_site_symmetry_3
O2 Zn1 O9 107.09(10) . .
O2 Zn1 O3 109.05(10) . .
O9 Zn1 O3 107.73(11) . .
O2 Zn1 O1 111.77(9) . .
O9 Zn1 O1 110.63(10) . .
O3 Zn1 O1 110.42(10) . .
O2 Zn1 Zn1 75.82(7) . 10_556
O9 Zn1 Zn1 126.90(7) . 10_556
O3 Zn1 Zn1 121.56(7) . 10_556
O1 Zn1 Zn1 36.11(6) . 10_556
O1 Zn2 O6 112.80(14) . .
O1 Zn2 O4 111.10(9) . .
O6 Zn2 O4 107.96(10) . .
O1 Zn2 O4 111.10(9) . 10_556
O6 Zn2 O4 107.96(10) . 10_556
O4 Zn2 O4 105.60(15) . 10_556
O8 Zn3 O8 115.37(15) . 10_556
O8 Zn3 O1 111.43(8) . .
O8 Zn3 O1 111.44(8) 10_556 .
O8 Zn3 O7 104.45(9) . .
O8 Zn3 O7 104.45(9) 10_556 .
O1 Zn3 O7 109.05(14) . .
Zn2 O1 Zn1 110.24(9) . 10_556
Zn2 O1 Zn1 110.24(9) . .
Zn1 O1 Zn1 107.77(12) 10_556 .
Zn2 O1 Zn3 109.73(12) . .
Zn1 O1 Zn3 109.41(8) 10_556 .
Zn1 O1 Zn3 109.41(8) . .
C1 O2 Zn1 132.8(3) . .
C6 O3 Zn1 130.8(2) . .
C6 O4 Zn2 131.1(3) . .
C10 O6 Zn2 131.3(3) . .
C10 O7 Zn3 134.6(4) . .
C19 O8 Zn3 130.6(2) . .
C19 O9 Zn1 132.2(2) . .
O2 C1 O2 122.6(4) . 10_556
O2 C1 C2 118.7(2) . .
O2 C1 C2 118.7(2) 10_556 .
C3A C2 C3A 105.1(7) . 10_556
C3A C2 C3B 120.6(5) . 10_556
C3A C2 C3B 39.2(3) 10_556 10_556
C3A C2 C3B 39.2(3) . .
C3A C2 C3B 120.6(5) 10_556 .
C3B C2 C3B 107.8(7) 10_556 .
C3A C2 C1 121.1(4) . .
C3A C2 C1 121.1(4) 10_556 .
C3B C2 C1 118.3(4) 10_556 .
C3B C2 C1 118.3(4) . .
C2 C3A C4A 120.7(7) . .
C4B C3B C2 119.4(7) . .
C3A C4A C5 121.7(7) . .
C3B C4B C5 121.0(8) . .
C4A C5 C4A 101.0(7) . 10_556
C4A C5 C28 122.3(4) . .
C4A C5 C28 122.3(4) 10_556 .
C4A C5 C4B 116.3(6) . 10_556
C4A C5 C4B 42.6(4) 10_556 10_556
C28 C5 C4B 121.4(5) . 10_556
C4A C5 C4B 42.7(4) . .
C4A C5 C4B 116.3(6) 10_556 .
C28 C5 C4B 121.4(5) . .
C4B C5 C4B 99.6(8) 10_556 .
O4 C6 O3 125.9(4) . .
O4 C6 C7 116.5(3) . .
O3 C6 C7 117.6(3) . .
C8 C7 C9 119.6(4) . .
C8 C7 C6 120.7(4) . .
C9 C7 C6 119.6(4) . .
C7 C8 C9 120.8(5) . 7_656
O5 C9 C7 130.4(11) . .
O5 C9 C8 110.1(11) . 7_656
C7 C9 C8 119.5(5) . 7_656
O7 C10 O6 122.5(5) . .
O7 C10 C11 119.0(5) . .
O6 C10 C11 118.4(4) . .
C12 C11 C10 121.9(6) . .
C12 C11 C16 113.6(7) . .
C10 C11 C16 117.6(6) . .
C12 C11 C16 113.6(7) . 10_556
C10 C11 C16 117.5(6) . 10_556
C16 C11 C16 54.3(8) . 10_556
C11 C12 C13 120.8(9) . .
C14 C13 C12 125.6(10) . .
C15 C14 C13 114.5(9) . .
C15 C14 C17 120.6(8) . .
C13 C14 C17 124.9(8) . .
C18 C17 C18 121.4(7) . 3_665
C18 C17 C14 119.5(6) . .
C18 C17 C14 119.1(6) 3_665 .
C17 C18 C17 118.6(7) . 2_655
O9 C19 O8 124.4(3) . .
O9 C19 C20 116.8(3) . .
O8 C19 C20 118.8(3) . .
C25 C20 C21 119.6(4) . .
C25 C20 C19 121.1(4) . .
C21 C20 C19 119.3(3) . .
C22 C21 C20 118.7(4) . .
C23 C22 C21 121.0(4) . .
C22 C23 C24 120.1(4) . .
C22 C23 C26 119.4(4) . .
C24 C23 C26 120.4(4) . .
C23 C24 C25 120.0(4) . .
C20 C25 C24 120.2(4) . .
C27 C26 C29 120.0(4) . .
C27 C26 C23 121.3(4) . .
C29 C26 C23 118.6(4) . .
C26 C27 C28 120.8(4) . 9_556
C27 C28 C27 119.7(6) 5_554 8_556
C27 C28 C5 120.1(3) 5_554 .
C27 C28 C5 120.1(3) 8_556 .
C26 C29 C26 118.6(6) 10_557 .
C16 C16 C11 62.9(4) 10_556 .
C16 C16 C15 65.4(4) 10_556 .
C11 C16 C15 102.3(8) . .
C14 C15 C16 119.2(9) . 10_556
C14 C15 C16 119.2(9) . .
C16 C15 C16 49.2(8) 10_556 .

loop_
_geom_bond_atom_site_label_1
_geom_bond_atom_site_label_2
_geom_bond_distance
_geom_bond_site_symmetry_2
Zn1 O2 1.919(2) .
Zn1 O9 1.923(2) .
Zn1 O3 1.938(3) .
Zn1 O1 1.9493(15) .
Zn1 Zn1 3.1494(7) 10_556
Zn2 O1 1.914(3) .
Zn2 O6 1.923(4) .
Zn2 O4 1.942(3) .
Zn2 O4 1.942(3) 10_556
Zn3 O8 1.933(2) .
Zn3 O8 1.933(2) 10_556
Zn3 O1 1.950(3) .
Zn3 O7 1.962(4) .
O1 Zn1 1.9492(15) 10_556
O2 C1 1.259(3) .
O3 C6 1.257(4) .
O4 C6 1.245(4) .
O5 C9 1.42(2) .
O6 C10 1.279(5) .
O7 C10 1.237(5) .
O8 C19 1.268(4) .
O9 C19 1.270(4) .
C1 O2 1.259(3) 10_556
C1 C2 1.463(7) .
C2 C3A 1.370(8) .
C2 C3A 1.370(8) 10_556
C2 C3B 1.389(8) 10_556
C2 C3B 1.389(8) .
C3A C4A 1.395(9) .
C3B C4B 1.383(11) .
C4A C5 1.381(8) .
C4B C5 1.463(10) .
C5 C4A 1.381(8) 10_556
C5 C28 1.449(8) .
C5 C4B 1.463(10) 10_556
C6 C7 1.494(5) .
C7 C8 1.336(6) .
C7 C9 1.367(6) .
C8 C9 1.429(7) 7_656
C9 C8 1.429(7) 7_656
C10 C11 1.450(7) .
C11 C12 1.317(10) .
C11 C16 1.486(10) .
C11 C16 1.486(10) 10_556
C12 C13 1.346(11) .
C13 C14 1.353(11) .
C14 C15 1.245(12) .
C14 C17 1.485(9) .
C17 C18 1.368(8) .
C17 C18 1.427(8) 3_665
C18 C17 1.427(8) 2_655
C19 C20 1.472(5) .
C20 C25 1.373(6) .
C20 C21 1.429(5) .
C21 C22 1.389(6) .
C22 C23 1.383(6) .
C23 C24 1.380(6) .
C23 C26 1.466(6) .
C24 C25 1.410(6) .
C26 C27 1.395(6) .
C26 C29 1.451(5) .
C27 C28 1.426(5) 9_556
C28 C27 1.426(5) 5_554
C28 C27 1.426(5) 8_556
C29 C26 1.451(5) 10_557
C16 C16 1.36(2) 10_556
C16 C15 1.626(12) .
C15 C16 1.626(12) 10_556

loop_
_platon_squeeze_void_nr
_platon_squeeze_void_average_x
_platon_squeeze_void_average_y
_platon_squeeze_void_average_z
_platon_squeeze_void_volume
_platon_squeeze_void_count_electrons
_platon_squeeze_void_content
1 -0.006 -0.005 -0.007 21239 6588 ' '
